data_4106280
loop_
_publ_author_name
'Yujie Sun'
'Julian P. Bigi'
'Nicholas A. Piro'
'Ming Lee Tang'
'Jeffrey R. Long'
'Christopher J. Chang'

_publ_section_title
;
 Molecular Cobalt Pentapyridine Catalysts for Generating Hydrogen from
 Water
;
_journal_name_full 'Journal of the American Chemical Society'
_journal_page_first 9212
_journal_page_last 9215
_journal_paper_doi 10.1021/ja202743r
_journal_volume 133
_journal_year 2011
_chemical_formula_sum 'C37 H34 Co F6 N8 O6 S2'
_chemical_formula_weight 923.77
_chemical_name_common '[(PY5Me2)Co(NCCH3)](OTf)2'
_chemical_name_systematic
; 
 ? 
;
_space_group_IT_number 14
_symmetry_cell_setting monoclinic
_symmetry_space_group_name_Hall '-P 2yn'
_symmetry_space_group_name_H-M 'P 1 21/n 1'
_atom_sites_solution_hydrogens geom
_atom_sites_solution_primary direct
_atom_sites_solution_secondary difmap
_audit_creation_method SHELXL-97
_cell_angle_alpha 90.00
_cell_angle_beta 91.067(2)
_cell_angle_gamma 90.00
_cell_formula_units_Z 4
_cell_length_a 12.5624(12)
_cell_length_b 15.9060(15)
_cell_length_c 20.257(2)
_cell_measurement_reflns_used 9315
_cell_measurement_temperature 133(2)
_cell_measurement_theta_max 25.32
_cell_measurement_theta_min 2.28
_cell_volume 4047.0(7)
_computing_cell_refinement 'Bruker SAINT'
_computing_data_collection 'Bruker APEX2'
_computing_data_reduction 'Bruker SAINT'
_computing_molecular_graphics 'Bruker SHELXTL'
_computing_publication_material 'Bruker SHELXTL'
_computing_structure_refinement 'SHELXL-97 (Sheldrick, 1997)'
_computing_structure_solution 'SHELXS-97 (Sheldrick, 1990)'
_diffrn_ambient_temperature 133(2)
_diffrn_measured_fraction_theta_full 0.999
_diffrn_measured_fraction_theta_max 0.999
_diffrn_measurement_device_type 'Bruker APEX-II CCD'
_diffrn_measurement_method '\f and \w scans'
_diffrn_radiation_monochromator graphite
_diffrn_radiation_source 'fine-focus sealed tube'
_diffrn_radiation_type MoK\a
_diffrn_radiation_wavelength 0.71073
_diffrn_reflns_av_R_equivalents 0.0345
_diffrn_reflns_av_sigmaI/netI 0.0218
_diffrn_reflns_limit_h_max 15
_diffrn_reflns_limit_h_min -15
_diffrn_reflns_limit_k_max 19
_diffrn_reflns_limit_k_min -19
_diffrn_reflns_limit_l_max 24
_diffrn_reflns_limit_l_min -24
_diffrn_reflns_number 52504
_diffrn_reflns_theta_full 25.34
_diffrn_reflns_theta_max 25.34
_diffrn_reflns_theta_min 1.63
_diffrn_standards_number 0
_exptl_absorpt_coefficient_mu 0.611
_exptl_absorpt_correction_T_max 0.7452
_exptl_absorpt_correction_T_min 0.6351
_exptl_absorpt_correction_type multi-scan
_exptl_absorpt_process_details SADABS
_exptl_crystal_colour yellow
_exptl_crystal_density_diffrn 1.516
_exptl_crystal_description needle
_exptl_crystal_F_000 1892
_exptl_crystal_size_max 0.4
_exptl_crystal_size_mid 0.3
_exptl_crystal_size_min 0.3
_refine_diff_density_max 1.504
_refine_diff_density_min -0.765
_refine_diff_density_rms 0.089
_refine_ls_extinction_method none
_refine_ls_goodness_of_fit_ref 1.064
_refine_ls_hydrogen_treatment constr
_refine_ls_matrix_type full
_refine_ls_number_parameters 546
_refine_ls_number_reflns 7392
_refine_ls_number_restraints 0
_refine_ls_restrained_S_all 1.064
_refine_ls_R_factor_all 0.0689
_refine_ls_R_factor_gt 0.0591
_refine_ls_shift/su_max 0.001
_refine_ls_shift/su_mean 0.000
_refine_ls_structure_factor_coef Fsqd
_refine_ls_weighting_details 'calc w=1/[\s^2^(Fo^2^)+(0.0811P)^2^+9.8913P] where P=(Fo^2^+2Fc^2^)/3'
_refine_ls_weighting_scheme calc
_refine_ls_wR_factor_gt 0.1579
_refine_ls_wR_factor_ref 0.1676
_reflns_number_gt 6250
_reflns_number_total 7392
_reflns_threshold_expression >2sigma(I)
_cod_data_source_file ja202743r_si_002.cif
_cod_data_source_block shelxl
_cod_database_code 4106280

loop_
_symmetry_equiv_pos_as_xyz
'x, y, z'
'-x+1/2, y+1/2, -z+1/2'
'-x, -y, -z'
'x-1/2, -y-1/2, z-1/2'

loop_
_atom_site_label
_atom_site_type_symbol
_atom_site_fract_x
_atom_site_fract_y
_atom_site_fract_z
_atom_site_U_iso_or_equiv
_atom_site_adp_type
_atom_site_occupancy
_atom_site_symmetry_multiplicity
_atom_site_calc_flag
_atom_site_refinement_flags
Co Co 0.83143(3) 0.09851(3) 0.33955(2) 0.02125(15) Uani 1 1 d .
S1 S 0.75247(7) 0.08748(6) 0.05108(4) 0.0308(2) Uani 1 1 d .
S003 S 0.29533(9) 0.07670(8) 0.31724(6) 0.0486(3) Uani 1 1 d .
C1 C 0.9920(3) 0.0795(3) 0.21593(19) 0.0375(9) Uani 1 1 d .
O6 O 0.2417(3) 0.0975(5) 0.3757(3) 0.129(2) Uani 1 1 d .
C3 C 0.7139(3) -0.0094(2) 0.23880(17) 0.0329(8) Uani 1 1 d .
H006 H 0.7464 0.0274 0.2097 0.039 Uiso 1 1 calc R
O2 O 0.7049(3) 0.16868(18) 0.05886(16) 0.0511(8) Uani 1 1 d .
F1 F 0.9221(3) 0.1654(4) 0.0125(3) 0.153(2) Uani 1 1 d .
N6 N 0.7283(2) 0.10221(16) 0.41961(13) 0.0216(6) Uani 1 1 d .
O1 O 0.8149(3) 0.0563(2) 0.10592(14) 0.0539(8) Uani 1 1 d .
N2 N 0.7381(2) 0.19739(17) 0.29600(13) 0.0261(6) Uani 1 1 d .
N4 N 0.9131(2) -0.00020(17) 0.39160(13) 0.0242(6) Uani 1 1 d .
O3 O 0.6836(3) 0.0270(2) 0.0211(2) 0.0755(12) Uani 1 1 d .
C30 C 0.7337(3) -0.0544(2) 0.41844(16) 0.0243(7) Uani 1 1 d .
N3 N 0.9119(2) 0.20425(17) 0.38069(13) 0.0251(6) Uani 1 1 d .
C22 C 0.8570(3) -0.0615(2) 0.42124(15) 0.0236(7) Uani 1 1 d .
C2 C 1.0614(4) 0.0633(4) 0.1609(2) 0.0598(13) Uani 1 1 d .
H01A H 1.1343 0.0680 0.1754 0.090 Uiso 1 1 calc R
H01B H 1.0473 0.1036 0.1265 0.090 Uiso 1 1 calc R
H01C H 1.0485 0.0076 0.1443 0.090 Uiso 1 1 calc R
C11 C 0.6250(3) 0.3154(2) 0.30986(19) 0.0342(8) Uani 1 1 d .
H18 H 0.5952 0.3553 0.3376 0.041 Uiso 1 1 calc R
C23 C 0.6999(2) 0.0298(2) 0.44979(16) 0.0229(7) Uani 1 1 d .
N1 N 0.7395(2) -0.00350(17) 0.30340(13) 0.0255(6) Uani 1 1 d .
C7 C 0.6962(3) -0.0589(2) 0.34550(17) 0.0257(7) Uani 1 1 d .
N5 N 0.9372(3) 0.09043(19) 0.25930(15) 0.0314(7) Uani 1 1 d .
C33 C 0.8527(5) 0.1060(5) -0.0107(3) 0.083(2) Uani 1 1 d .
C16 C 0.9085(3) 0.3326(2) 0.44080(17) 0.0307(8) Uani 1 1 d .
H025 H 0.8695 0.3743 0.4617 0.037 Uiso 1 1 calc R
C18 C 1.0193(3) -0.0062(2) 0.39230(18) 0.0312(8) Uani 1 1 d .
H026 H 1.0579 0.0363 0.3722 0.037 Uiso 1 1 calc R
C17 C 0.8566(3) 0.2652(2) 0.41072(15) 0.0254(7) Uani 1 1 d .
C28 C 0.7337(3) 0.2579(2) 0.40903(16) 0.0266(7) Uani 1 1 d .
C31 C 0.6858(3) -0.1282(2) 0.45694(19) 0.0341(8) Uani 1 1 d .
H02A H 0.6098 -0.1225 0.4575 0.051 Uiso 1 1 calc R
H02B H 0.7136 -0.1279 0.5014 0.051 Uiso 1 1 calc R
H02C H 0.7042 -0.1802 0.4360 0.051 Uiso 1 1 calc R
C26 C 0.6465(3) 0.1810(2) 0.50501(17) 0.0307(8) Uani 1 1 d .
H030 H 0.6285 0.2327 0.5230 0.037 Uiso 1 1 calc R
C21 C 0.9083(3) -0.1289(2) 0.45181(17) 0.0306(8) Uani 1 1 d .
H031 H 0.8687 -0.1704 0.4725 0.037 Uiso 1 1 calc R
F5 F 0.4718(3) 0.1043(4) 0.3846(2) 0.143(2) Uani 1 1 d .
C6 C 0.6232(3) -0.1184(2) 0.3228(2) 0.0356(8) Uani 1 1 d .
H033 H 0.5930 -0.1559 0.3522 0.043 Uiso 1 1 calc R
C14 C 1.0743(3) 0.2766(2) 0.40669(19) 0.0369(9) Uani 1 1 d .
H034 H 1.1481 0.2791 0.4042 0.044 Uiso 1 1 calc R
C27 C 0.7007(3) 0.1769(2) 0.44574(16) 0.0240(7) Uani 1 1 d .
C9 C 0.6457(3) 0.2572(2) 0.20266(19) 0.0360(8) Uani 1 1 d .
H036 H 0.6310 0.2564 0.1575 0.043 Uiso 1 1 calc R
C25 C 0.6199(3) 0.1074(2) 0.53673(17) 0.0318(8) Uani 1 1 d .
H037 H 0.5855 0.1093 0.5770 0.038 Uiso 1 1 calc R
C20 C 1.0179(3) -0.1343(2) 0.45150(18) 0.0352(8) Uani 1 1 d .
H038 H 1.0526 -0.1796 0.4715 0.042 Uiso 1 1 calc R
F2 F 0.9072(4) 0.0389(4) -0.02239(17) 0.150(3) Uani 1 1 d .
O4 O 0.3213(6) -0.0080(3) 0.3247(4) 0.160(3) Uani 1 1 d .
F3 F 0.8079(4) 0.1301(4) -0.06665(19) 0.162(3) Uani 1 1 d .
C15 C 1.0188(3) 0.3374(2) 0.43946(19) 0.0367(9) Uani 1 1 d .
H042 H 1.0545 0.3814 0.4605 0.044 Uiso 1 1 calc R
C4 C 0.6426(3) -0.0667(3) 0.21347(19) 0.0391(9) Uani 1 1 d .
H043 H 0.6266 -0.0685 0.1685 0.047 Uiso 1 1 calc R
C24 C 0.6446(3) 0.0310(2) 0.50842(17) 0.0285(7) Uani 1 1 d .
H044 H 0.6243 -0.0190 0.5284 0.034 Uiso 1 1 calc R
C13 C 1.0183(3) 0.2117(2) 0.37758(18) 0.0317(8) Uani 1 1 d .
H045 H 1.0559 0.1710 0.3546 0.038 Uiso 1 1 calc R
F4 F 0.4835(4) 0.1250(4) 0.2826(2) 0.150(2) Uani 1 1 d .
C5 C 0.5955(3) -0.1217(3) 0.2565(2) 0.0437(10) Uani 1 1 d .
H047 H 0.5456 -0.1606 0.2411 0.052 Uiso 1 1 calc R
C10 C 0.5991(3) 0.3155(2) 0.2430(2) 0.0382(9) Uani 1 1 d .
H048 H 0.5508 0.3544 0.2258 0.046 Uiso 1 1 calc R
C19 C 1.0750(3) -0.0720(2) 0.42125(19) 0.0359(8) Uani 1 1 d .
H049 H 1.1489 -0.0740 0.4203 0.043 Uiso 1 1 calc R
C29 C 0.6853(3) 0.3349(2) 0.44322(19) 0.0349(8) Uani 1 1 d .
H05A H 0.6091 0.3297 0.4431 0.052 Uiso 1 1 calc R
H05B H 0.7047 0.3850 0.4199 0.052 Uiso 1 1 calc R
H05C H 0.7117 0.3380 0.4879 0.052 Uiso 1 1 calc R
C8 C 0.7147(3) 0.1998(2) 0.23109(17) 0.0317(8) Uani 1 1 d .
H051 H 0.7469 0.1606 0.2038 0.038 Uiso 1 1 calc R
C12 C 0.6954(3) 0.2562(2) 0.33550(17) 0.0259(7) Uani 1 1 d .
C32 C 0.4243(4) 0.1219(4) 0.3308(3) 0.0595(13) Uani 1 1 d .
F6 F 0.4134(5) 0.2075(4) 0.3410(4) 0.173(3) Uani 1 1 d .
C35 C 0.1630(6) 0.2869(4) 0.1971(3) 0.0757(19) Uani 1 1 d .
C37 C 0.8794(5) 0.3607(4) 0.6135(2) 0.0605(13) Uani 1 1 d .
N01 N 0.8391(5) 0.2990(4) 0.6023(3) 0.0909(17) Uani 1 1 d .
O5 O 0.2577(5) 0.1059(5) 0.2613(3) 0.182(4) Uani 1 1 d .
C36 C 0.9318(7) 0.4394(5) 0.6246(3) 0.101(3) Uani 1 1 d .
H02D H 0.9391 0.4682 0.5833 0.151 Uiso 1 1 calc R
H02E H 1.0010 0.4296 0.6440 0.151 Uiso 1 1 calc R
H02F H 0.8905 0.4731 0.6539 0.151 Uiso 1 1 calc R
C34 C 0.2581(7) 0.3184(5) 0.2316(4) 0.099(2) Uani 1 1 d .
H05D H 0.3185 0.3125 0.2037 0.149 Uiso 1 1 calc R
H05E H 0.2698 0.2867 0.2714 0.149 Uiso 1 1 calc R
H05F H 0.2484 0.3766 0.2424 0.149 Uiso 1 1 calc R
N04 N 0.0888(5) 0.2645(4) 0.1710(3) 0.095(2) Uani 1 1 d .

loop_
_atom_site_aniso_label
_atom_site_aniso_U_11
_atom_site_aniso_U_22
_atom_site_aniso_U_33
_atom_site_aniso_U_23
_atom_site_aniso_U_13
_atom_site_aniso_U_12
Co 0.0210(2) 0.0212(2) 0.0214(2) 0.00060(16) -0.00125(17) -0.00067(16)
S1 0.0329(5) 0.0302(5) 0.0292(4) 0.0010(3) -0.0019(4) 0.0009(4)
S003 0.0357(6) 0.0561(7) 0.0541(6) 0.0154(5) 0.0009(5) -0.0092(5)
C1 0.034(2) 0.047(2) 0.0305(19) 0.0002(16) -0.0050(17) 0.0010(17)
O6 0.038(2) 0.247(8) 0.101(4) -0.025(4) 0.009(2) -0.023(3)
C3 0.038(2) 0.0343(19) 0.0263(17) -0.0047(14) -0.0071(15) 0.0052(16)
O2 0.0498(18) 0.0369(16) 0.067(2) -0.0130(14) 0.0027(15) 0.0059(14)
F1 0.060(3) 0.169(5) 0.233(6) 0.084(5) 0.050(3) -0.010(3)
N6 0.0191(13) 0.0219(13) 0.0236(13) 0.0002(10) -0.0033(11) 0.0000(10)
O1 0.0515(18) 0.079(2) 0.0312(15) 0.0105(15) -0.0077(13) 0.0059(17)
N2 0.0269(15) 0.0253(14) 0.0259(14) 0.0039(11) -0.0039(11) -0.0021(12)
N4 0.0210(14) 0.0242(14) 0.0272(14) -0.0021(11) -0.0029(11) -0.0013(11)
O3 0.073(2) 0.0314(16) 0.120(3) -0.0015(18) -0.054(2) -0.0016(16)
C30 0.0233(17) 0.0211(16) 0.0284(17) 0.0011(13) -0.0003(13) -0.0019(13)
N3 0.0238(14) 0.0243(14) 0.0272(14) 0.0026(11) -0.0037(11) -0.0029(11)
C22 0.0266(17) 0.0224(16) 0.0217(15) -0.0036(12) -0.0035(13) 0.0007(13)
C2 0.045(3) 0.097(4) 0.038(2) -0.014(2) 0.0058(19) 0.010(3)
C11 0.0299(19) 0.0295(18) 0.043(2) 0.0055(16) -0.0036(16) 0.0018(15)
C23 0.0191(15) 0.0236(16) 0.0259(16) 0.0008(13) -0.0038(12) -0.0020(12)
N1 0.0269(15) 0.0233(14) 0.0260(14) -0.0029(11) -0.0035(11) 0.0029(11)
C7 0.0215(16) 0.0241(16) 0.0315(17) -0.0039(13) -0.0023(13) 0.0021(13)
N5 0.0315(16) 0.0350(17) 0.0279(15) 0.0011(12) 0.0030(13) -0.0012(13)
C33 0.071(4) 0.120(6) 0.057(3) 0.039(3) 0.021(3) 0.054(4)
C16 0.038(2) 0.0248(17) 0.0294(17) 0.0023(14) -0.0080(15) -0.0024(15)
C18 0.0226(17) 0.0310(18) 0.0399(19) 0.0002(15) -0.0018(15) -0.0027(14)
C17 0.0304(18) 0.0224(16) 0.0232(15) 0.0045(13) -0.0047(13) -0.0027(13)
C28 0.0298(18) 0.0205(16) 0.0294(17) -0.0003(13) -0.0027(14) 0.0012(13)
C31 0.034(2) 0.0266(18) 0.042(2) 0.0041(15) 0.0053(16) -0.0040(15)
C26 0.0308(19) 0.0303(18) 0.0309(17) -0.0046(14) 0.0035(14) 0.0045(15)
C21 0.034(2) 0.0279(17) 0.0294(17) 0.0020(14) -0.0046(14) 0.0029(15)
F5 0.060(2) 0.258(7) 0.108(3) 0.086(4) -0.031(2) -0.066(3)
C6 0.0290(19) 0.0353(19) 0.042(2) -0.0070(16) -0.0005(16) -0.0074(16)
C14 0.0263(18) 0.038(2) 0.046(2) 0.0105(17) -0.0086(16) -0.0081(16)
C27 0.0210(16) 0.0250(16) 0.0258(16) -0.0009(13) -0.0024(12) 0.0012(13)
C9 0.037(2) 0.037(2) 0.0330(19) 0.0113(16) -0.0104(16) -0.0057(17)
C25 0.0271(18) 0.042(2) 0.0264(17) -0.0004(15) 0.0049(14) 0.0017(15)
C20 0.039(2) 0.0318(19) 0.0348(19) 0.0011(15) -0.0090(16) 0.0080(16)
F2 0.139(4) 0.259(6) 0.053(2) 0.004(3) 0.021(2) 0.150(4)
O4 0.185(7) 0.053(3) 0.239(8) 0.017(4) -0.094(6) -0.029(3)
F3 0.128(4) 0.290(7) 0.070(2) 0.098(3) 0.050(2) 0.128(4)
C15 0.042(2) 0.0276(18) 0.040(2) 0.0052(15) -0.0156(17) -0.0108(16)
C4 0.038(2) 0.045(2) 0.0341(19) -0.0149(17) -0.0105(16) 0.0070(18)
C24 0.0268(17) 0.0309(18) 0.0277(17) 0.0045(14) 0.0009(14) -0.0008(14)
C13 0.0253(18) 0.0320(18) 0.0377(19) 0.0044(15) -0.0024(14) -0.0026(15)
F4 0.101(3) 0.275(7) 0.076(3) -0.027(3) 0.043(2) -0.110(4)
C5 0.033(2) 0.047(2) 0.051(2) -0.021(2) -0.0086(18) -0.0068(18)
C10 0.033(2) 0.035(2) 0.047(2) 0.0145(17) -0.0095(17) 0.0007(16)
C19 0.0232(18) 0.041(2) 0.043(2) -0.0012(17) -0.0079(15) 0.0074(16)
C29 0.039(2) 0.0249(18) 0.041(2) -0.0044(15) -0.0009(16) 0.0036(15)
C8 0.037(2) 0.0294(18) 0.0286(17) 0.0036(14) -0.0037(15) -0.0030(15)
C12 0.0228(16) 0.0225(16) 0.0323(17) 0.0038(13) -0.0034(13) -0.0041(13)
C32 0.041(3) 0.083(4) 0.054(3) 0.024(3) -0.002(2) -0.019(3)
F6 0.115(4) 0.118(4) 0.284(8) -0.040(5) -0.035(5) -0.042(3)
C35 0.073(4) 0.078(4) 0.077(4) 0.030(3) 0.022(3) 0.040(4)
C37 0.064(3) 0.075(4) 0.043(3) 0.006(2) 0.004(2) -0.011(3)
N01 0.108(5) 0.098(4) 0.068(3) -0.015(3) 0.025(3) -0.025(4)
O5 0.127(5) 0.276(9) 0.138(5) 0.133(6) -0.098(4) -0.118(5)
C36 0.137(7) 0.093(5) 0.072(4) 0.014(4) -0.013(4) -0.052(5)
C34 0.120(6) 0.083(5) 0.094(5) 0.012(4) -0.002(5) 0.029(4)
N04 0.071(4) 0.098(4) 0.116(5) 0.045(4) 0.024(3) 0.042(3)

loop_
_atom_type_symbol
_atom_type_description
_atom_type_scat_dispersion_real
_atom_type_scat_dispersion_imag
_atom_type_scat_source
C C 0.0033 0.0016 'International Tables Vol C Tables 4.2.6.8 and 6.1.1.4'
H H 0.0000 0.0000 'International Tables Vol C Tables 4.2.6.8 and 6.1.1.4'
N N 0.0061 0.0033 'International Tables Vol C Tables 4.2.6.8 and 6.1.1.4'
O O 0.0106 0.0060 'International Tables Vol C Tables 4.2.6.8 and 6.1.1.4'
F F 0.0171 0.0103 'International Tables Vol C Tables 4.2.6.8 and 6.1.1.4'
S S 0.1246 0.1234 'International Tables Vol C Tables 4.2.6.8 and 6.1.1.4'
Co Co 0.3494 0.9721 'International Tables Vol C Tables 4.2.6.8 and 6.1.1.4'

loop_
_geom_angle_atom_site_label_1
_geom_angle_atom_site_label_2
_geom_angle_atom_site_label_3
_geom_angle
N6 Co N1 87.02(10)
N6 Co N5 178.03(11)
N1 Co N5 91.95(11)
N6 Co N3 88.33(10)
N1 Co N3 174.95(11)
N5 Co N3 92.76(11)
N6 Co N2 87.52(10)
N1 Co N2 97.44(11)
N5 Co N2 94.28(11)
N3 Co N2 80.40(11)
N6 Co N4 86.38(10)
N1 Co N4 82.05(11)
N5 Co N4 91.82(11)
N3 Co N4 99.61(10)
N2 Co N4 173.90(11)
O3 S1 O2 113.9(2)
O3 S1 O1 114.5(2)
O2 S1 O1 116.7(2)
O3 S1 C33 103.8(3)
O2 S1 C33 103.0(3)
O1 S1 C33 102.3(2)
O5 S003 O4 121.3(5)
O5 S003 O6 118.3(5)
O4 S003 O6 104.4(5)
O5 S003 C32 107.6(3)
O4 S003 C32 99.4(3)
O6 S003 C32 102.8(3)
N5 C1 C2 178.5(5)
N1 C3 C4 123.5(4)
C27 N6 C23 120.0(3)
C27 N6 Co 119.7(2)
C23 N6 Co 119.8(2)
C8 N2 C12 118.6(3)
C8 N2 Co 122.2(2)
C12 N2 Co 119.1(2)
C18 N4 C22 118.2(3)
C18 N4 Co 121.7(2)
C22 N4 Co 119.9(2)
C31 C30 C7 109.5(3)
C31 C30 C23 109.9(3)
C7 C30 C23 110.6(3)
C31 C30 C22 109.0(3)
C7 C30 C22 108.6(3)
C23 C30 C22 109.2(3)
C13 N3 C17 118.7(3)
C13 N3 Co 121.2(2)
C17 N3 Co 120.1(2)
N4 C22 C21 120.9(3)
N4 C22 C30 117.4(3)
C21 C22 C30 121.7(3)
C12 C11 C10 120.2(4)
N6 C23 C24 120.9(3)
N6 C23 C30 118.3(3)
C24 C23 C30 120.7(3)
C3 N1 C7 118.6(3)
C3 N1 Co 120.6(2)
C7 N1 Co 120.4(2)
N1 C7 C6 120.5(3)
N1 C7 C30 117.1(3)
C6 C7 C30 122.4(3)
C1 N5 Co 174.6(3)
F2 C33 F3 107.7(6)
F2 C33 F1 107.3(6)
F3 C33 F1 110.9(7)
F2 C33 S1 111.6(5)
F3 C33 S1 110.5(5)
F1 C33 S1 108.7(5)
C15 C16 C17 119.6(3)
N4 C18 C19 123.7(3)
N3 C17 C16 120.8(3)
N3 C17 C28 117.4(3)
C16 C17 C28 121.8(3)
C29 C28 C27 109.6(3)
C29 C28 C17 109.4(3)
C27 C28 C17 109.1(3)
C29 C28 C12 109.1(3)
C27 C28 C12 111.4(3)
C17 C28 C12 108.2(3)
C25 C26 C27 119.3(3)
C20 C21 C22 120.0(3)
C5 C6 C7 120.0(4)
C15 C14 C13 118.4(4)
N6 C27 C26 120.8(3)
N6 C27 C28 118.1(3)
C26 C27 C28 121.0(3)
C10 C9 C8 118.1(3)
C26 C25 C24 119.6(3)
C19 C20 C21 119.1(3)
C14 C15 C16 119.2(3)
C3 C4 C5 118.1(4)
C25 C24 C23 119.2(3)
N3 C13 C14 123.2(4)
C4 C5 C6 119.1(4)
C9 C10 C11 119.0(3)
C20 C19 C18 118.1(3)
N2 C8 C9 123.6(4)
N2 C12 C11 120.5(3)
N2 C12 C28 117.4(3)
C11 C12 C28 122.0(3)
F4 C32 F5 114.0(5)
F4 C32 F6 98.1(5)
F5 C32 F6 97.9(6)
F4 C32 S003 116.7(4)
F5 C32 S003 117.0(4)
F6 C32 S003 109.1(4)
N04 C35 C34 178.4(8)
N01 C37 C36 177.3(6)

loop_
_geom_bond_atom_site_label_1
_geom_bond_atom_site_label_2
_geom_bond_distance
Co N6 2.095(3)
Co N1 2.115(3)
Co N5 2.122(3)
Co N3 2.125(3)
Co N2 2.142(3)
Co N4 2.142(3)
S1 O3 1.423(3)
S1 O2 1.433(3)
S1 O1 1.436(3)
S1 C33 1.816(6)
S003 O5 1.305(5)
S003 O4 1.394(6)
S003 O6 1.413(5)
S003 C32 1.789(5)
C1 N5 1.140(5)
C1 C2 1.452(6)
C3 N1 1.345(4)
C3 C4 1.371(5)
F1 C33 1.365(10)
N6 C27 1.349(4)
N6 C23 1.355(4)
N2 C8 1.342(4)
N2 C12 1.349(4)
N4 C18 1.338(4)
N4 C22 1.350(4)
C30 C31 1.538(5)
C30 C7 1.544(4)
C30 C23 1.545(4)
C30 C22 1.553(5)
N3 C13 1.344(5)
N3 C17 1.345(4)
C22 C21 1.391(5)
C11 C12 1.386(5)
C11 C10 1.387(5)
C23 C24 1.387(5)
N1 C7 1.348(4)
C7 C6 1.389(5)
C33 F2 1.291(7)
C33 F3 1.313(7)
C16 C15 1.388(6)
C16 C17 1.390(5)
C18 C19 1.383(5)
C17 C28 1.548(5)
C28 C29 1.538(5)
C28 C27 1.547(4)
C28 C12 1.557(5)
C26 C25 1.379(5)
C26 C27 1.393(5)
C21 C20 1.379(5)
F5 C32 1.265(6)
C6 C5 1.383(6)
C14 C15 1.372(6)
C14 C13 1.375(5)
C9 C10 1.375(6)
C9 C8 1.377(5)
C25 C24 1.382(5)
C20 C19 1.375(6)
C4 C5 1.376(6)
F4 C32 1.240(6)
C32 F6 1.383(8)
C35 N04 1.121(9)
C35 C34 1.461(11)
C37 N01 1.125(7)
C37 C36 1.429(9)
